data_9004754
loop_
_publ_author_name
'Burns, P. C.'
'Deely, K. M.'
'Hayden, L. A.'

_publ_section_title
;
 The crystal chemistry of the zippeite group
;
_journal_name_full 'The Canadian Mineralogist'
_journal_page_first 687
_journal_page_last 706
_journal_paper_doi 10.2113/gscanmin.41.3.687
_journal_volume 41
_journal_year 2003
_chemical_formula_sum 'H7 K2.71 O23 S2 U4'
_chemical_name_mineral Zippeite
_space_group_IT_number 5
_symmetry_space_group_name_Hall 'C 2y'
_symmetry_space_group_name_H-M 'C 1 2 1'
_cell_angle_alpha 90
_cell_angle_beta 104.178
_cell_angle_gamma 90
_cell_formula_units_Z 4
_cell_length_a 8.7524
_cell_length_b 13.9197
_cell_length_c 17.6972
_cell_volume 2090.389
_database_code_amcsd 0005847
_exptl_crystal_density_diffrn 4.757
_cod_original_formula_sum 'U4 S2 K2.71 O23 H7'
_cod_database_code 9004754

loop_
_space_group_symop_operation_xyz
x,y,z
1/2+x,1/2+y,z
-x,y,-z
1/2-x,1/2+y,-z

loop_
_atom_site_label
_atom_site_fract_x
_atom_site_fract_y
_atom_site_fract_z
_atom_site_occupancy
_atom_site_U_iso_or_equiv
_atom_site_type_symbol
_atom_site_attached_hydrogens
U(1) 0.92140 0.29480 0.08650 1.00000 0.02000 U 0
U(2) 0.58740 0.32610 -0.08710 1.00000 0.01800 U 0
U(3) -0.07820 0.33450 -0.41320 1.00000 0.01300 U 0
U(4) -0.41200 0.30280 -0.58680 1.00000 0.01400 U 0
S(1) 0.24940 0.30990 -0.24880 1.00000 0.02000 S 0
S(2) -0.75000 0.32300 -0.74910 1.00000 0.01600 S 0
K(1) 0.30910 0.56030 -0.08300 0.39000 0.06300 K 0
K(1A) 0.29570 0.55830 -0.13660 0.52000 0.03500 K 0
K(2) 0.19850 0.56890 -0.36730 0.70000 0.04900 K 0
K(2A) 0.18520 0.56860 -0.42740 0.30000 0.02800 K 0
K(3) 0.67810 0.05860 0.12700 0.33000 0.02900 K 0
K(3A) 0.61380 0.06280 0.04420 0.47000 0.10600 K 0
O(1) -0.82160 0.38180 -0.70070 1.00000 0.02200 O 0
O(2) -0.67490 0.38190 -0.79810 1.00000 0.02000 O 0
O(3) 0.36620 0.37420 -0.19560 1.00000 0.02100 O 0
O(4) 0.13820 0.37810 -0.29900 1.00000 0.01800 O 0
O(5) -0.86840 0.26350 -0.79740 1.00000 0.02100 O 0
O(6) 0.32050 0.24530 -0.29950 1.00000 0.02300 O 0
O(7) 0.17420 0.24060 -0.20210 1.00000 0.02100 O 0
O(8) 0.84980 0.30660 -0.04440 1.00000 0.01400 O 0
O(9) -0.62820 0.26520 -0.69780 1.00000 0.02100 O 0
O(10) 0.91570 0.41900 0.11070 1.00000 0.02900 O 0
O(11) -0.14420 0.29580 -0.54410 1.00000 0.01600 O 0
O(12) 0.58190 0.45330 -0.06550 1.00000 0.02300 O 0
O(13) -0.35340 0.31990 -0.45590 1.00000 0.01200 O 0
O(14) 0.58400 0.20160 -0.11500 1.00000 0.03100 O 0
O(15) -0.08180 0.21040 -0.38920 1.00000 0.02400 O 0
O(16) -0.41710 0.42530 -0.61710 1.00000 0.03000 O 0
O(17) 0.91520 0.17070 0.06760 1.00000 0.03000 O 0
O-H(18) 0.64470 0.27300 0.04690 1.00000 0.02100 O 1
O(19) -0.40730 0.18310 -0.56100 1.00000 0.02500 O 0
O(20) -0.06420 0.46140 -0.42870 1.00000 0.02200 O 0
Wat(21) -0.15150 0.06040 -0.59400 1.00000 0.06100 O 2
Wat(22) 0.52170 0.56110 -0.25000 1.00000 0.09000 O 2
Wat(23) 0.02460 0.56190 -0.25490 1.00000 0.04900 O 2

loop_
_cod_changelog_entry_id
_cod_changelog_entry_author
_cod_changelog_entry_date
_cod_changelog_entry_text
1
;cod-tools version 3.8.0
Id: cif_guess_AMCSD_atom_types 9581 2023-05-17 12:35:41Z saulius
;
2023-05-23T09:16:09+03:00
;Derived atom types and hydrogen counts
from atom names that follow the AMCSD naming convention
(Wat == water, O-H == hydroxyl).
;

loop_
_cod_related_entry_id
_cod_related_entry_database
_cod_related_entry_code
1 AMCSD 0005847
